data_4026061
loop_
_publ_author_name
'Daniela Vuluga'
'Julien Legros'
'Benoit Crousse'
'Alexandra M. Z. Slawin'
'Christian Laurence'
'Pierre Nicolet'
'Dani\`ele Bonnet-Delpon'

_publ_section_title
;
 Influence of the Structure of Polyfluorinated Alcohols on Br\/onsted
 Acidity/Hydrogen-Bond Donor Ability and Consequences on the Promoter
 Effect
;
_journal_name_full 'Journal of Organic Chemistry'
_journal_page_first 1126
_journal_page_last 1133
_journal_paper_doi 10.1021/jo1023816
_journal_volume 76
_journal_year 2011
_chemical_formula_moiety 'C6 H12 N2,2(C6 H8 F6 O)'
_chemical_formula_sum 'C18 H28 F12 N2 O2'
_chemical_formula_weight 532.42
_chemical_name_systematic
; 
 ? 
;
_space_group_IT_number 14
_symmetry_cell_setting monoclinic
_symmetry_space_group_name_Hall '-P 2yn'
_symmetry_space_group_name_H-M 'P 1 21/n 1'
_atom_sites_solution_hydrogens geom
_atom_sites_solution_primary direct
_atom_sites_solution_secondary difmap
_audit_creation_method SHELXL-97
_cell_angle_alpha 90.00
_cell_angle_beta 101.692(3)
_cell_angle_gamma 90.00
_cell_formula_units_Z 4
_cell_length_a 8.7334(12)
_cell_length_b 18.096(2)
_cell_length_c 14.6555(19)
_cell_measurement_reflns_used 6806
_cell_measurement_temperature 93(2)
_cell_measurement_theta_max 28.2075
_cell_measurement_theta_min 2.2509
_cell_volume 2268.1(5)
_computing_cell_refinement 'CrystalClear (Rigaku Corp., 2004)'
_computing_data_collection 'CrystalClear (Rigaku Corp., 2004)'
_computing_data_reduction 'CrystalClear (Rigaku Corp., 2004)'
_computing_molecular_graphics 'Bruker SHELXTL'
_computing_publication_material 'Bruker SHELXTL'
_computing_structure_refinement 'SHELXL-97 (Sheldrick, 1997)'
_computing_structure_solution 'SHELXS-97 (Sheldrick, 1990)'
_diffrn_ambient_temperature 93(2)
_diffrn_measured_fraction_theta_full 0.995
_diffrn_measured_fraction_theta_max 0.991
_diffrn_measurement_device_type CCD
_diffrn_measurement_method '\w and \f scans'
_diffrn_radiation_monochromator confocal
_diffrn_radiation_source 'rotating anode'
_diffrn_radiation_type MoK\a
_diffrn_radiation_wavelength 0.71073
_diffrn_reflns_av_R_equivalents 0.0728
_diffrn_reflns_av_sigmaI/netI 0.0746
_diffrn_reflns_limit_h_max 8
_diffrn_reflns_limit_h_min -10
_diffrn_reflns_limit_k_max 21
_diffrn_reflns_limit_k_min -18
_diffrn_reflns_limit_l_max 16
_diffrn_reflns_limit_l_min -17
_diffrn_reflns_number 14000
_diffrn_reflns_theta_full 25.00
_diffrn_reflns_theta_max 25.35
_diffrn_reflns_theta_min 2.25
_exptl_absorpt_coefficient_mu 0.167
_exptl_absorpt_correction_T_max 1.0000
_exptl_absorpt_correction_T_min 0.9685
_exptl_absorpt_correction_type multi-scan
_exptl_absorpt_process_details 'Jacobson, R. (1998) Private communication'
_exptl_crystal_colour Colorless
_exptl_crystal_density_diffrn 1.559
_exptl_crystal_description Prism
_exptl_crystal_F_000 1096
_exptl_crystal_size_max 0.1000
_exptl_crystal_size_mid 0.1000
_exptl_crystal_size_min 0.0500
_refine_diff_density_max 0.404
_refine_diff_density_min -0.325
_refine_diff_density_rms 0.065
_refine_ls_extinction_coef 0.0047(12)
_refine_ls_extinction_expression Fc^*^=kFc[1+0.001xFc^2^\l^3^/sin(2\q)]^-1/4^
_refine_ls_extinction_method SHELXL
_refine_ls_goodness_of_fit_ref 1.057
_refine_ls_hydrogen_treatment mixed
_refine_ls_matrix_type full
_refine_ls_number_parameters 317
_refine_ls_number_reflns 4116
_refine_ls_number_restraints 2
_refine_ls_restrained_S_all 1.057
_refine_ls_R_factor_all 0.0691
_refine_ls_R_factor_gt 0.0552
_refine_ls_shift/su_max 0.014
_refine_ls_shift/su_mean 0.001
_refine_ls_structure_factor_coef Fsqd
_refine_ls_weighting_details 'calc w=1/[\s^2^(Fo^2^)+(0.0826P)^2^+0.0786P] where P=(Fo^2^+2Fc^2^)/3'
_refine_ls_weighting_scheme calc
_refine_ls_wR_factor_gt 0.1446
_refine_ls_wR_factor_ref 0.1571
_reflns_number_gt 3266
_reflns_number_total 4116
_reflns_threshold_expression >2sigma(I)
_cod_data_source_file jo1023816_si_004.cif
_cod_data_source_block legros6
_cod_original_cell_volume 2268.0(5)
_cod_database_code 4026061

loop_
_symmetry_equiv_pos_as_xyz
'x, y, z'
'-x+1/2, y+1/2, -z+1/2'
'-x, -y, -z'
'x-1/2, -y-1/2, z-1/2'

loop_
_atom_site_label
_atom_site_type_symbol
_atom_site_fract_x
_atom_site_fract_y
_atom_site_fract_z
_atom_site_U_iso_or_equiv
_atom_site_adp_type
_atom_site_occupancy
_atom_site_symmetry_multiplicity
_atom_site_calc_flag
_atom_site_refinement_flags
N1 N -0.09954(19) 0.55114(10) 0.80289(12) 0.0232(4) Uani 1 1 d .
C2 C -0.1684(3) 0.54242(13) 0.70313(15) 0.0322(6) Uani 1 1 d .
H2A H -0.1804 0.5915 0.6728 0.039 Uiso 1 1 calc R
H2B H -0.2735 0.5198 0.6958 0.039 Uiso 1 1 calc R
C3 C -0.0633(2) 0.49303(13) 0.65547(14) 0.0287(5) Uani 1 1 d .
H3A H -0.1254 0.4511 0.6241 0.034 Uiso 1 1 calc R
H3B H -0.0245 0.5220 0.6076 0.034 Uiso 1 1 calc R
N4 N 0.07045(19) 0.46458(9) 0.72463(11) 0.0218(4) Uani 1 1 d .
C5 C 0.0082(3) 0.42496(12) 0.79716(15) 0.0276(5) Uani 1 1 d .
H5A H 0.0959 0.4038 0.8432 0.033 Uiso 1 1 calc R
H5B H -0.0591 0.3837 0.7684 0.033 Uiso 1 1 calc R
C6 C -0.0872(3) 0.47729(13) 0.84694(17) 0.0345(6) Uani 1 1 d .
H6A H -0.1932 0.4566 0.8436 0.041 Uiso 1 1 calc R
H6B H -0.0359 0.4817 0.9134 0.041 Uiso 1 1 calc R
C7 C 0.0594(2) 0.58144(13) 0.81234(17) 0.0312(6) Uani 1 1 d .
H7A H 0.1062 0.5888 0.8791 0.037 Uiso 1 1 calc R
H7B H 0.0544 0.6301 0.7809 0.037 Uiso 1 1 calc R
C8 C 0.1636(2) 0.52794(12) 0.76830(16) 0.0273(5) Uani 1 1 d .
H8A H 0.2083 0.5546 0.7208 0.033 Uiso 1 1 calc R
H8B H 0.2511 0.5100 0.8171 0.033 Uiso 1 1 calc R
C11 C -0.3727(2) 0.66202(12) 0.90318(15) 0.0254(5) Uani 1 1 d .
O11 O -0.21634(16) 0.65810(9) 0.89709(11) 0.0306(4) Uani 1 1 d D
H11O H -0.193(4) 0.6177(15) 0.858(2) 0.099(13) Uiso 1 1 d D
C12 C -0.4242(2) 0.58805(13) 0.93619(15) 0.0289(5) Uani 1 1 d .
F1 F -0.32455(18) 0.56508(8) 1.01291(10) 0.0464(4) Uani 1 1 d .
F2 F -0.43024(14) 0.53361(7) 0.87359(9) 0.0339(4) Uani 1 1 d .
F3 F -0.56644(16) 0.59015(8) 0.95851(10) 0.0416(4) Uani 1 1 d .
C13 C -0.4722(3) 0.67992(13) 0.80667(15) 0.0286(5) Uani 1 1 d .
F4 F -0.44587(16) 0.63343(8) 0.74025(9) 0.0392(4) Uani 1 1 d .
F5 F -0.62639(14) 0.67683(8) 0.80477(9) 0.0391(4) Uani 1 1 d .
F6 F -0.44243(18) 0.74778(8) 0.77896(10) 0.0475(4) Uani 1 1 d .
C14 C -0.3970(3) 0.72101(12) 0.97533(15) 0.0298(5) Uani 1 1 d .
H14A H -0.5076 0.7370 0.9605 0.036 Uiso 1 1 calc R
H14B H -0.3782 0.6976 1.0377 0.036 Uiso 1 1 calc R
C15 C -0.2948(3) 0.78861(14) 0.98057(17) 0.0381(6) Uani 1 1 d .
H15A H -0.3116 0.8123 0.9184 0.046 Uiso 1 1 calc R
H15B H -0.1837 0.7735 0.9976 0.046 Uiso 1 1 calc R
C16 C -0.3285(3) 0.84400(14) 1.05095(18) 0.0382(6) Uani 1 1 d .
H16A H -0.2601 0.8870 1.0518 0.057 Uiso 1 1 calc R
H16B H -0.3093 0.8212 1.1129 0.057 Uiso 1 1 calc R
H16C H -0.4380 0.8597 1.0339 0.057 Uiso 1 1 calc R
C21 C 0.3531(2) 0.35312(11) 0.63434(13) 0.0209(5) Uani 1 1 d .
O21 O 0.19426(16) 0.35749(8) 0.63554(10) 0.0257(4) Uani 1 1 d D
H21O H 0.166(3) 0.3994(12) 0.6697(17) 0.054(8) Uiso 1 1 d D
C22 C 0.4053(2) 0.42349(12) 0.59058(15) 0.0255(5) Uani 1 1 d .
F7 F 0.30289(15) 0.44233(7) 0.51354(8) 0.0365(4) Uani 1 1 d .
F8 F 0.41736(14) 0.48223(7) 0.64775(9) 0.0328(4) Uani 1 1 d .
F9 F 0.54493(15) 0.41598(7) 0.56621(9) 0.0353(4) Uani 1 1 d .
C23 C 0.4485(3) 0.34517(12) 0.73435(15) 0.0281(5) Uani 1 1 d .
F10 F 0.43038(18) 0.27857(8) 0.76989(9) 0.0413(4) Uani 1 1 d .
F11 F 0.60193(15) 0.35468(8) 0.73856(9) 0.0412(4) Uani 1 1 d .
F12 F 0.40617(16) 0.39430(7) 0.79344(8) 0.0367(4) Uani 1 1 d .
C24 C 0.3820(2) 0.28344(11) 0.58065(14) 0.0229(5) Uani 1 1 d .
H24A H 0.4960 0.2741 0.5932 0.027 Uiso 1 1 calc R
H24B H 0.3325 0.2412 0.6064 0.027 Uiso 1 1 calc R
C25 C 0.3231(3) 0.28425(12) 0.47563(14) 0.0270(5) Uani 1 1 d .
H25A H 0.3865 0.3192 0.4468 0.032 Uiso 1 1 calc R
H25B H 0.2131 0.3012 0.4611 0.032 Uiso 1 1 calc R
C26 C 0.3341(3) 0.20716(13) 0.43541(16) 0.0348(6) Uani 1 1 d .
H26A H 0.2962 0.2085 0.3678 0.052 Uiso 1 1 calc R
H26B H 0.2700 0.1728 0.4633 0.052 Uiso 1 1 calc R
H26C H 0.4432 0.1906 0.4493 0.052 Uiso 1 1 calc R

loop_
_atom_site_aniso_label
_atom_site_aniso_U_11
_atom_site_aniso_U_22
_atom_site_aniso_U_33
_atom_site_aniso_U_23
_atom_site_aniso_U_13
_atom_site_aniso_U_12
N1 0.0192(9) 0.0232(10) 0.0283(9) -0.0023(7) 0.0073(7) 0.0009(7)
C2 0.0243(12) 0.0389(14) 0.0320(12) -0.0068(10) 0.0024(9) 0.0106(10)
C3 0.0247(12) 0.0335(13) 0.0280(12) -0.0011(10) 0.0055(9) 0.0061(10)
N4 0.0207(9) 0.0218(9) 0.0245(9) -0.0020(7) 0.0079(7) -0.0010(7)
C5 0.0275(12) 0.0233(12) 0.0345(12) 0.0016(9) 0.0123(9) 0.0014(9)
C6 0.0418(14) 0.0282(13) 0.0392(13) 0.0003(10) 0.0215(10) 0.0024(11)
C7 0.0227(12) 0.0265(12) 0.0466(14) -0.0107(10) 0.0121(10) -0.0056(10)
C8 0.0206(11) 0.0232(12) 0.0404(13) -0.0075(10) 0.0116(9) -0.0038(9)
C11 0.0186(11) 0.0264(12) 0.0330(12) -0.0061(9) 0.0092(9) 0.0010(9)
O11 0.0170(8) 0.0299(9) 0.0476(10) -0.0122(7) 0.0126(7) -0.0023(6)
C12 0.0234(11) 0.0311(13) 0.0331(12) -0.0032(10) 0.0078(9) -0.0005(10)
F1 0.0542(10) 0.0392(9) 0.0403(8) 0.0061(7) -0.0031(7) 0.0021(7)
F2 0.0329(8) 0.0265(7) 0.0449(8) -0.0089(6) 0.0140(6) -0.0062(6)
F3 0.0380(8) 0.0392(8) 0.0555(9) -0.0022(7) 0.0282(7) -0.0061(6)
C13 0.0261(12) 0.0276(12) 0.0347(12) -0.0028(10) 0.0123(9) 0.0040(9)
F4 0.0411(8) 0.0452(9) 0.0310(7) -0.0076(6) 0.0067(6) 0.0135(7)
F5 0.0231(7) 0.0496(9) 0.0432(8) -0.0029(7) 0.0038(6) 0.0075(6)
F6 0.0625(10) 0.0330(9) 0.0490(9) 0.0109(7) 0.0163(7) -0.0012(7)
C14 0.0257(12) 0.0292(12) 0.0376(13) -0.0087(10) 0.0138(9) -0.0011(10)
C15 0.0381(14) 0.0346(14) 0.0455(15) -0.0095(11) 0.0179(11) -0.0051(11)
C16 0.0366(14) 0.0345(14) 0.0466(15) -0.0125(11) 0.0157(11) -0.0072(11)
C21 0.0155(10) 0.0248(11) 0.0235(11) -0.0019(9) 0.0064(8) 0.0011(9)
O21 0.0166(7) 0.0284(9) 0.0345(8) -0.0080(7) 0.0107(6) 0.0005(6)
C22 0.0218(11) 0.0238(12) 0.0323(12) -0.0033(9) 0.0088(9) 0.0014(9)
F7 0.0402(8) 0.0320(8) 0.0344(8) 0.0097(6) 0.0010(6) 0.0032(6)
F8 0.0333(8) 0.0236(7) 0.0435(8) -0.0070(6) 0.0126(6) -0.0037(6)
F9 0.0284(7) 0.0330(8) 0.0506(8) -0.0004(6) 0.0222(6) -0.0045(6)
C23 0.0274(12) 0.0262(12) 0.0310(12) -0.0014(10) 0.0064(9) 0.0039(10)
F10 0.0633(10) 0.0312(8) 0.0290(7) 0.0059(6) 0.0082(6) 0.0032(7)
F11 0.0244(7) 0.0536(9) 0.0412(8) -0.0031(7) -0.0033(6) 0.0053(6)
F12 0.0440(8) 0.0375(8) 0.0274(7) -0.0086(6) 0.0043(6) 0.0076(6)
C24 0.0201(11) 0.0225(11) 0.0270(11) 0.0000(9) 0.0072(8) 0.0023(9)
C25 0.0226(11) 0.0324(13) 0.0269(11) -0.0022(9) 0.0072(8) -0.0022(9)
C26 0.0338(13) 0.0368(14) 0.0360(13) -0.0121(11) 0.0117(10) -0.0024(11)

loop_
_atom_type_symbol
_atom_type_description
_atom_type_scat_dispersion_real
_atom_type_scat_dispersion_imag
_atom_type_scat_source
C C 0.0033 0.0016 'International Tables Vol C Tables 4.2.6.8 and 6.1.1.4'
H H 0.0000 0.0000 'International Tables Vol C Tables 4.2.6.8 and 6.1.1.4'
N N 0.0061 0.0033 'International Tables Vol C Tables 4.2.6.8 and 6.1.1.4'
O O 0.0106 0.0060 'International Tables Vol C Tables 4.2.6.8 and 6.1.1.4'
F F 0.0171 0.0103 'International Tables Vol C Tables 4.2.6.8 and 6.1.1.4'

loop_
_geom_angle_atom_site_label_1
_geom_angle_atom_site_label_2
_geom_angle_atom_site_label_3
_geom_angle
C2 N1 C7 108.71(17)
C2 N1 C6 108.40(17)
C7 N1 C6 108.16(18)
N1 C2 C3 110.51(16)
N1 C2 H2A 109.5
C3 C2 H2A 109.5
N1 C2 H2B 109.5
C3 C2 H2B 109.5
H2A C2 H2B 108.1
N4 C3 C2 110.56(16)
N4 C3 H3A 109.5
C2 C3 H3A 109.5
N4 C3 H3B 109.5
C2 C3 H3B 109.5
H3A C3 H3B 108.1
C5 N4 C8 108.46(16)
C5 N4 C3 107.99(16)
C8 N4 C3 108.49(16)
N4 C5 C6 110.89(17)
N4 C5 H5A 109.5
C6 C5 H5A 109.5
N4 C5 H5B 109.5
C6 C5 H5B 109.5
H5A C5 H5B 108.0
N1 C6 C5 110.33(18)
N1 C6 H6A 109.6
C5 C6 H6A 109.6
N1 C6 H6B 109.6
C5 C6 H6B 109.6
H6A C6 H6B 108.1
N1 C7 C8 110.40(17)
N1 C7 H7A 109.6
C8 C7 H7A 109.6
N1 C7 H7B 109.6
C8 C7 H7B 109.6
H7A C7 H7B 108.1
N4 C8 C7 110.28(16)
N4 C8 H8A 109.6
C7 C8 H8A 109.6
N4 C8 H8B 109.6
C7 C8 H8B 109.6
H8A C8 H8B 108.1
O11 C11 C12 109.47(17)
O11 C11 C13 109.36(17)
C12 C11 C13 109.24(17)
O11 C11 C14 110.60(17)
C12 C11 C14 107.43(18)
C13 C11 C14 110.70(17)
C11 O11 H11O 114(2)
F2 C12 F1 105.97(18)
F2 C12 F3 106.05(17)
F1 C12 F3 106.18(18)
F2 C12 C11 113.72(18)
F1 C12 C11 110.85(17)
F3 C12 C11 113.49(18)
F6 C13 F4 106.47(17)
F6 C13 F5 106.76(18)
F4 C13 F5 106.12(17)
F6 C13 C11 111.41(18)
F4 C13 C11 112.81(18)
F5 C13 C11 112.82(17)
C15 C14 C11 115.68(18)
C15 C14 H14A 108.4
C11 C14 H14A 108.4
C15 C14 H14B 108.4
C11 C14 H14B 108.4
H14A C14 H14B 107.4
C14 C15 C16 112.2(2)
C14 C15 H15A 109.2
C16 C15 H15A 109.2
C14 C15 H15B 109.2
C16 C15 H15B 109.2
H15A C15 H15B 107.9
C15 C16 H16A 109.5
C15 C16 H16B 109.5
H16A C16 H16B 109.5
C15 C16 H16C 109.5
H16A C16 H16C 109.5
H16B C16 H16C 109.5
O21 C21 C24 108.69(16)
O21 C21 C22 109.80(16)
C24 C21 C22 111.95(17)
O21 C21 C23 109.96(16)
C24 C21 C23 107.36(16)
C22 C21 C23 109.03(16)
C21 O21 H21O 114.0(17)
F7 C22 F8 106.23(17)
F7 C22 F9 106.81(17)
F8 C22 F9 106.54(16)
F7 C22 C21 111.12(17)
F8 C22 C21 112.81(17)
F9 C22 C21 112.88(17)
F10 C23 F11 107.11(17)
F10 C23 F12 106.01(17)
F11 C23 F12 106.76(17)
F10 C23 C21 111.84(17)
F11 C23 C21 112.03(17)
F12 C23 C21 112.67(17)
C25 C24 C21 117.03(17)
C25 C24 H24A 108.0
C21 C24 H24A 108.0
C25 C24 H24B 108.0
C21 C24 H24B 108.0
H24A C24 H24B 107.3
C24 C25 C26 110.34(18)
C24 C25 H25A 109.6
C26 C25 H25A 109.6
C24 C25 H25B 109.6
C26 C25 H25B 109.6
H25A C25 H25B 108.1
C25 C26 H26A 109.5
C25 C26 H26B 109.5
H26A C26 H26B 109.5
C25 C26 H26C 109.5
H26A C26 H26C 109.5
H26B C26 H26C 109.5

loop_
_geom_bond_atom_site_label_1
_geom_bond_atom_site_label_2
_geom_bond_distance
N1 C2 1.472(3)
N1 C7 1.473(3)
N1 C6 1.479(3)
C2 C3 1.545(3)
C2 H2A 0.9900
C2 H2B 0.9900
C3 N4 1.476(3)
C3 H3A 0.9900
C3 H3B 0.9900
N4 C5 1.474(3)
N4 C8 1.475(3)
C5 C6 1.540(3)
C5 H5A 0.9900
C5 H5B 0.9900
C6 H6A 0.9900
C6 H6B 0.9900
C7 C8 1.555(3)
C7 H7A 0.9900
C7 H7B 0.9900
C8 H8A 0.9900
C8 H8B 0.9900
C11 O11 1.388(2)
C11 C12 1.522(3)
C11 C13 1.537(3)
C11 C14 1.547(3)
O11 H11O 0.975(18)
C12 F2 1.340(3)
C12 F1 1.341(3)
C12 F3 1.348(2)
C13 F6 1.335(3)
C13 F4 1.341(2)
C13 F5 1.342(2)
C14 C15 1.507(3)
C14 H14A 0.9900
C14 H14B 0.9900
C15 C16 1.509(3)
C15 H15A 0.9900
C15 H15B 0.9900
C16 H16A 0.9800
C16 H16B 0.9800
C16 H16C 0.9800
C21 O21 1.393(2)
C21 C24 1.534(3)
C21 C22 1.536(3)
C21 C23 1.539(3)
O21 H21O 0.966(17)
C22 F7 1.335(2)
C22 F8 1.344(2)
C22 F9 1.345(2)
C23 F10 1.335(3)
C23 F11 1.340(3)
C23 F12 1.344(2)
C24 C25 1.521(3)
C24 H24A 0.9900
C24 H24B 0.9900
C25 C26 1.525(3)
C25 H25A 0.9900
C25 H25B 0.9900
C26 H26A 0.9800
C26 H26B 0.9800
C26 H26C 0.9800

loop_
_geom_hbond_atom_site_label_D
_geom_hbond_atom_site_label_H
_geom_hbond_atom_site_label_A
_geom_hbond_distance_DH
_geom_hbond_distance_HA
_geom_hbond_distance_DA
_geom_hbond_angle_DHA
O11 H11O N1 0.975(18) 1.74(2) 2.695(2) 164(3)
O21 H21O N4 0.966(17) 1.737(18) 2.684(2) 166(3)

loop_
_geom_torsion_atom_site_label_1
_geom_torsion_atom_site_label_2
_geom_torsion_atom_site_label_3
_geom_torsion_atom_site_label_4
_geom_torsion
C7 N1 C2 C3 56.5(2)
C6 N1 C2 C3 -60.8(2)
N1 C2 C3 N4 3.8(3)
C2 C3 N4 C5 56.4(2)
C2 C3 N4 C8 -60.9(2)
C8 N4 C5 C6 56.2(2)
C3 N4 C5 C6 -61.2(2)
C2 N1 C6 C5 56.2(2)
C7 N1 C6 C5 -61.5(2)
N4 C5 C6 N1 4.4(3)
C2 N1 C7 C8 -60.7(2)
C6 N1 C7 C8 56.8(2)
C5 N4 C8 C7 -60.5(2)
C3 N4 C8 C7 56.6(2)
N1 C7 C8 N4 3.5(3)
O11 C11 C12 F2 -68.7(2)
C13 C11 C12 F2 51.0(2)
C14 C11 C12 F2 171.11(17)
O11 C11 C12 F1 50.5(2)
C13 C11 C12 F1 170.24(17)
C14 C11 C12 F1 -69.6(2)
O11 C11 C12 F3 169.91(16)
C13 C11 C12 F3 -70.4(2)
C14 C11 C12 F3 49.8(2)
O11 C11 C13 F6 -66.6(2)
C12 C11 C13 F6 173.56(17)
C14 C11 C13 F6 55.5(2)
O11 C11 C13 F4 53.0(2)
C12 C11 C13 F4 -66.7(2)
C14 C11 C13 F4 175.15(17)
O11 C11 C13 F5 173.29(17)
C12 C11 C13 F5 53.5(2)
C14 C11 C13 F5 -64.6(2)
O11 C11 C14 C15 35.4(3)
C12 C11 C14 C15 154.8(2)
C13 C11 C14 C15 -86.0(2)
C11 C14 C15 C16 178.7(2)
O21 C21 C22 F7 -44.7(2)
C24 C21 C22 F7 76.1(2)
C23 C21 C22 F7 -165.21(16)
O21 C21 C22 F8 74.5(2)
C24 C21 C22 F8 -164.67(16)
C23 C21 C22 F8 -46.0(2)
O21 C21 C22 F9 -164.65(15)
C24 C21 C22 F9 -43.8(2)
C23 C21 C22 F9 74.8(2)
O21 C21 C23 F10 71.4(2)
C24 C21 C23 F10 -46.6(2)
C22 C21 C23 F10 -168.13(17)
O21 C21 C23 F11 -168.28(16)
C24 C21 C23 F11 73.6(2)
C22 C21 C23 F11 -47.8(2)
O21 C21 C23 F12 -47.9(2)
C24 C21 C23 F12 -165.96(16)
C22 C21 C23 F12 72.6(2)
O21 C21 C24 C25 71.6(2)
C22 C21 C24 C25 -49.9(2)
C23 C21 C24 C25 -169.50(17)
C21 C24 C25 C26 -169.79(18)

loop_
_cod_related_entry_id
_cod_related_entry_database
_cod_related_entry_code
1 ChemSpider 30659344
